data_7128397
loop_
_publ_author_name
'Hung, Ling-I'
'Hsieh, Tsung-Hsiu'
'Syu, Jhao-Yang'
'Chen, Pei-Lin'
'Lin, Chia-Her'
'Wang, Sue-Lein'

_publ_section_title
;
 A titanium(iii) phosphite exhibits polymorph-distinct redox activity
 involving proton-coupled electron transfer.
;
_journal_issue 53
_journal_name_full 'Chemical communications (Cambridge, England)'
_journal_page_first 6542
_journal_page_last 6545
_journal_paper_doi 10.1039/d1cc01190a
_journal_volume 57
_journal_year 2021
_chemical_formula_sum 'H5 O7 P2 Ti'
_chemical_formula_weight 226.88
_chemical_name_systematic alpha-III
_chemical_properties_physical Oxygen-sensitive
_space_group_crystal_system monoclinic
_space_group_IT_number 14
_space_group_name_Hall '-P 2yn'
_space_group_name_H-M_alt 'P 1 21/n 1'
_atom_sites_solution_hydrogens difmap
_audit_creation_method SHELXL-2014/6
_audit_update_record
;
2021-02-17 deposited with the CCDC.	2021-05-31 downloaded from the CCDC.
;
_cell_angle_alpha 90
_cell_angle_beta 100.078(3)
_cell_angle_gamma 90
_cell_formula_units_Z 4
_cell_length_a 5.0662(2)
_cell_length_b 12.5792(8)
_cell_length_c 10.2257(6)
_cell_measurement_reflns_used 6002
_cell_measurement_temperature 296(2)
_cell_measurement_theta_max 28.40
_cell_measurement_theta_min 2.59
_cell_volume 641.62(6)
_computing_cell_refinement 'SAINT V8.34A (Bruker AXS Inc., 2013)'
_computing_data_collection 'APEX2 (Bruker AXS, 2010)'
_computing_data_reduction 'SAINT V8.34A (Bruker AXS Inc., 2013)'
_computing_molecular_graphics 'SHELXTL (Sheldrick, 2008)'
_computing_publication_material SHELXTL
_computing_structure_refinement 'SHELXL-2014/6 (Sheldrick, 2014)'
_diffrn_ambient_temperature 296(2)
_diffrn_detector_area_resol_mean 8.3333
_diffrn_measured_fraction_theta_full 1.000
_diffrn_measured_fraction_theta_max 0.993
_diffrn_measurement_device_type 'Bruker APEX-II CCD'
_diffrn_measurement_method '\f and \w scans'
_diffrn_radiation_type MoK\a
_diffrn_radiation_wavelength 0.71073
_diffrn_reflns_av_R_equivalents 0.0326
_diffrn_reflns_av_unetI/netI 0.0319
_diffrn_reflns_Laue_measured_fraction_full 1.000
_diffrn_reflns_Laue_measured_fraction_max 0.993
_diffrn_reflns_limit_h_max 6
_diffrn_reflns_limit_h_min -6
_diffrn_reflns_limit_k_max 16
_diffrn_reflns_limit_k_min -15
_diffrn_reflns_limit_l_max 13
_diffrn_reflns_limit_l_min -12
_diffrn_reflns_number 6002
_diffrn_reflns_point_group_measured_fraction_full 1.000
_diffrn_reflns_point_group_measured_fraction_max 0.993
_diffrn_reflns_theta_full 25.242
_diffrn_reflns_theta_max 28.404
_diffrn_reflns_theta_min 2.591
_exptl_absorpt_coefficient_mu 1.815
_exptl_absorpt_correction_T_max 0.9485
_exptl_absorpt_correction_T_min 0.8331
_exptl_absorpt_correction_type multi-scan
_exptl_absorpt_process_details 'SADABS V2014/4 (Bruker AXS Inc.)'
_exptl_crystal_colour Blue
_exptl_crystal_density_diffrn 2.349
_exptl_crystal_density_meas ?
_exptl_crystal_density_method 'not measured'
_exptl_crystal_description Columnar
_exptl_crystal_F_000 452
_exptl_crystal_preparation 'Magnetic properties'
_exptl_crystal_size_max 0.16
_exptl_crystal_size_mid 0.06
_exptl_crystal_size_min 0.05
_refine_diff_density_max 0.414
_refine_diff_density_min -0.401
_refine_diff_density_rms 0.094
_refine_ls_extinction_method none
_refine_ls_goodness_of_fit_ref 1.118
_refine_ls_hydrogen_treatment noref
_refine_ls_matrix_type full
_refine_ls_number_parameters 128
_refine_ls_number_reflns 1600
_refine_ls_number_restraints 114
_refine_ls_restrained_S_all 1.085
_refine_ls_R_factor_all 0.0321
_refine_ls_R_factor_gt 0.0258
_refine_ls_shift/su_max 0.000
_refine_ls_shift/su_mean 0.000
_refine_ls_structure_factor_coef Fsqd
_refine_ls_weighting_details 'w=1/[\s^2^(Fo^2^)+(0.0334P)^2^+0.3455P] where P=(Fo^2^+2Fc^2^)/3'
_refine_ls_weighting_scheme calc
_refine_ls_wR_factor_gt 0.0682
_refine_ls_wR_factor_ref 0.0722
_reflns_Friedel_coverage 0.000
_reflns_number_gt 1408
_reflns_number_total 1600
_reflns_threshold_expression 'I > 2\s(I)'
_cod_data_source_file d1cc01190a2.cif
_cod_data_source_block alpha-III
_cod_depositor_comments
;
The following automatic conversions were performed:

data item '_exptl_crystal_density_meas' value 'not measured' was
changed to '?' -- the value is perceived as not measured.

Automatic conversion script
Id: cif_fix_values 7556 2019-12-06 15:28:31Z antanas 

 Adding full bibliography for 7128397--7128400.cif.
;
_cod_original_sg_symbol_H-M 'P 21/n'
_cod_database_code 7128397
_shelx_space_group_comment
;
The symmetry employed for this shelxl refinement is uniquely defined
by the following loop, which should always be used as a source of
symmetry information in preference to the above space-group names.
They are only intended as comments.
;
_shelxl_version_number 2014/6

loop_
_space_group_symop_operation_xyz
'x, y, z'
'-x+1/2, y+1/2, -z+1/2'
'-x, -y, -z'
'x-1/2, -y-1/2, z-1/2'

loop_
_atom_site_label
_atom_site_type_symbol
_atom_site_fract_x
_atom_site_fract_y
_atom_site_fract_z
_atom_site_U_iso_or_equiv
_atom_site_adp_type
_atom_site_occupancy
_atom_site_site_symmetry_order
_atom_site_calc_flag
_atom_site_refinement_flags_posn
_atom_site_refinement_flags_adp
_atom_site_refinement_flags_occupancy
_atom_site_disorder_assembly
_atom_site_disorder_group
Ti1 Ti 0.78035(6) 0.70144(3) 0.26451(3) 0.00857(11) Uani 1 1 d . . . . .
P1 P 0.35807(9) 0.69003(4) 0.47870(5) 0.00975(13) Uani 1 1 d . . . . .
O1 O 0.6003(3) 0.66599(14) 0.41505(14) 0.0170(3) Uani 1 1 d . . . . .
O2 O 0.1336(3) 0.74552(13) 0.38462(14) 0.0141(3) Uani 1 1 d . . . . .
O3 O 0.4447(3) 0.75524(13) 0.60522(14) 0.0143(3) Uani 1 1 d . . . . .
P2 P 1.0399(3) 0.44534(7) 0.25473(18) 0.0142(4) Uani 0.693(5) 1 d D U P A 1
O4 O 0.9088(18) 0.5532(5) 0.2443(7) 0.0162(12) Uani 0.693(5) 1 d D U P A 1
O5 O 0.8500(15) 0.3538(5) 0.2233(7) 0.0208(12) Uani 0.693(5) 1 d D U P A 1
O6 O 1.2610(12) 0.4458(10) 0.1696(7) 0.0259(16) Uani 0.693(5) 1 d D U P A 1
H2 H 1.1693 0.4343 0.3816 0.050 Uiso 0.6926 1 d . . P A 1
H6 H 1.2927 0.3769 0.1292 0.050 Uiso 0.6926 1 d . . P A 1
P2' P 0.9499(6) 0.45175(16) 0.1888(4) 0.0162(8) Uani 0.307(5) 1 d D U P A 2
O4' O 0.943(4) 0.5498(12) 0.2716(16) 0.013(2) Uani 0.307(5) 1 d D U P A 2
O5' O 0.890(4) 0.3498(12) 0.2534(15) 0.015(2) Uani 0.307(5) 1 d D U P A 2
O6' O 1.216(3) 0.448(2) 0.1365(16) 0.023(3) Uani 0.307(5) 1 d D U P A 2
H2' H 0.8036 0.4624 0.0606 0.050 Uiso 0.3074 1 d . . P A 2
H6' H 1.3591 0.4866 0.0834 0.050 Uiso 0.3074 1 d . . P A 2
O7 O 0.4403(3) 0.65150(14) 0.13343(15) 0.0176(3) Uani 1 1 d . . . . .
H1 H 0.2678 0.5984 0.5052 0.050 Uiso 1 1 d . . . . .
H7A H 0.2960 0.6828 0.1169 0.050 Uiso 1 1 d . . . . .
H7B H 0.4123 0.5843 0.1360 0.050 Uiso 1 1 d . . . . .

loop_
_atom_site_aniso_label
_atom_site_aniso_U_11
_atom_site_aniso_U_22
_atom_site_aniso_U_33
_atom_site_aniso_U_23
_atom_site_aniso_U_13
_atom_site_aniso_U_12
Ti1 0.00805(17) 0.0077(2) 0.01035(18) 0.00000(13) 0.00261(12) 0.00077(13)
P1 0.0102(2) 0.0110(3) 0.0084(2) -0.00045(18) 0.00257(17) -0.00145(19)
O1 0.0160(7) 0.0235(9) 0.0130(7) 0.0028(6) 0.0066(5) 0.0048(6)
O2 0.0103(6) 0.0161(8) 0.0146(7) -0.0014(6) -0.0010(5) -0.0014(6)
O3 0.0122(6) 0.0197(9) 0.0109(7) -0.0045(6) 0.0014(5) -0.0011(6)
P2 0.0131(5) 0.0072(4) 0.0218(8) 0.0002(3) 0.0019(5) 0.0007(3)
O4 0.017(3) 0.0081(15) 0.023(3) 0.0022(16) 0.003(2) 0.0050(13)
O5 0.021(2) 0.0097(16) 0.033(3) -0.0035(18) 0.008(2) -0.0051(14)
O6 0.018(2) 0.0118(19) 0.052(4) -0.004(3) 0.018(2) 0.000(2)
P2' 0.0177(12) 0.0106(10) 0.0214(18) -0.0005(8) 0.0070(12) -0.0011(7)
O4' 0.012(4) 0.009(3) 0.015(5) 0.004(3) -0.005(3) 0.003(2)
O5' 0.020(4) 0.010(3) 0.016(4) -0.001(3) 0.004(3) -0.006(3)
O6' 0.021(5) 0.013(4) 0.039(6) -0.002(5) 0.015(5) -0.001(4)
O7 0.0108(6) 0.0175(9) 0.0231(8) 0.0002(6) -0.0007(6) -0.0018(6)

loop_
_atom_type_symbol
_atom_type_description
_atom_type_scat_dispersion_real
_atom_type_scat_dispersion_imag
_atom_type_scat_source
O O 0.0106 0.0060 'International Tables Vol C Tables 4.2.6.8 and 6.1.1.4'
H H 0.0000 0.0000 'International Tables Vol C Tables 4.2.6.8 and 6.1.1.4'
P P 0.1023 0.0942 'International Tables Vol C Tables 4.2.6.8 and 6.1.1.4'
Ti Ti 0.2776 0.4457 'International Tables Vol C Tables 4.2.6.8 and 6.1.1.4'

loop_
_geom_angle_atom_site_label_1
_geom_angle_atom_site_label_2
_geom_angle_atom_site_label_3
_geom_angle
_geom_angle_site_symmetry_1
_geom_angle_site_symmetry_3
_geom_angle_publ_flag
O1 Ti1 O4 94.2(3) . . ?
O1 Ti1 O3 176.10(6) . 4_675 ?
O4 Ti1 O3 88.9(3) . 4_675 ?
O1 Ti1 O5 88.0(3) . 2_655 ?
O4 Ti1 O5 177.5(3) . 2_655 ?
O3 Ti1 O5 88.8(3) 4_675 2_655 ?
O1 Ti1 O5' 91.8(6) . 2_655 ?
O3 Ti1 O5' 84.8(6) 4_675 2_655 ?
O1 Ti1 O2 93.89(6) . 1_655 ?
O4 Ti1 O2 92.8(2) . 1_655 ?
O3 Ti1 O2 88.32(6) 4_675 1_655 ?
O5 Ti1 O2 88.14(19) 2_655 1_655 ?
O5' Ti1 O2 96.7(4) 2_655 1_655 ?
O1 Ti1 O4' 90.0(6) . . ?
O3 Ti1 O4' 93.4(6) 4_675 . ?
O5' Ti1 O4' 176.8(5) 2_655 . ?
O2 Ti1 O4' 85.9(5) 1_655 . ?
O1 Ti1 O7 89.46(6) . . ?
O4 Ti1 O7 84.2(2) . . ?
O3 Ti1 O7 88.50(6) 4_675 . ?
O5 Ti1 O7 94.73(18) 2_655 . ?
O5' Ti1 O7 86.0(4) 2_655 . ?
O2 Ti1 O7 175.67(6) 1_655 . ?
O4' Ti1 O7 91.3(5) . . ?
O1 P1 O2 113.00(8) . . ?
O1 P1 O3 109.64(9) . . ?
O2 P1 O3 111.10(9) . . ?
O1 P1 H1 104.8 . . ?
O2 P1 H1 106.9 . . ?
O3 P1 H1 111.2 . . ?
P1 O1 Ti1 144.01(10) . . ?
P1 O2 Ti1 136.63(10) . 1_455 ?
P1 O3 Ti1 136.52(9) . 4_576 ?
O5 P2 O4 114.8(5) . . ?
O5 P2 O6 112.7(5) . . ?
O4 P2 O6 108.2(5) . . ?
O5 P2 H2 108.2 . . ?
O4 P2 H2 107.1 . . ?
O6 P2 H2 105.3 . . ?
P2 O4 Ti1 168.8(4) . . ?
P2 O5 Ti1 155.8(4) . 2_645 ?
P2 O6 H6 115.0 . . ?
O5' P2' O4' 115.4(11) . . ?
O5' P2' O6' 112.7(12) . . ?
O4' P2' O6' 109.4(12) . . ?
O5' P2' H2' 112.4 . . ?
O4' P2' H2' 112.9 . . ?
O6' P2' H2' 91.7 . . ?
P2' O4' Ti1 141.8(10) . . ?
P2' O5' Ti1 148.7(10) . 2_645 ?
P2' O6' H6' 149.1 . . ?
Ti1 O7 H7A 126.4 . . ?
Ti1 O7 H7B 113.5 . . ?
H7A O7 H7B 109.4 . . ?

loop_
_geom_bond_atom_site_label_1
_geom_bond_atom_site_label_2
_geom_bond_distance
_geom_bond_site_symmetry_2
_geom_bond_publ_flag
Ti1 O1 1.9730(15) . ?
Ti1 O4 1.997(6) . ?
Ti1 O3 2.0291(14) 4_675 ?
Ti1 O5 2.037(6) 2_655 ?
Ti1 O5' 2.050(13) 2_655 ?
Ti1 O2 2.0615(14) 1_655 ?
Ti1 O4' 2.074(14) . ?
Ti1 O7 2.0860(14) . ?
P1 O1 1.5166(15) . ?
P1 O2 1.5242(15) . ?
P1 O3 1.5299(15) . ?
P1 H1 1.2862 . ?
O2 Ti1 2.0615(14) 1_455 ?
O3 Ti1 2.0291(14) 4_576 ?
P2 O5 1.499(6) . ?
P2 O4 1.506(6) . ?
P2 O6 1.534(6) . ?
P2 H2 1.3544 . ?
O5 Ti1 2.037(6) 2_645 ?
O6 H6 0.9854 . ?
P2' O5' 1.499(12) . ?
P2' O4' 1.499(12) . ?
P2' O6' 1.535(12) . ?
P2' H2' 1.3952 . ?
O5' Ti1 2.050(13) 2_645 ?
O6' H6' 1.0941 . ?
O7 H7A 0.8214 . ?
O7 H7B 0.8583 . ?

loop_
_geom_hbond_atom_site_label_D
_geom_hbond_atom_site_label_H
_geom_hbond_atom_site_label_A
_geom_hbond_distance_DH
_geom_hbond_distance_HA
_geom_hbond_distance_DA
_geom_hbond_angle_DHA
_geom_hbond_site_symmetry_A
P2 H2 O1 1.35 2.54 3.812(2) 155.9 3_766
O6 H6 O2 0.99 1.71 2.654(12) 160.2 2_645
P2' H2' O6' 1.40 2.30 3.520(19) 143.7 3_765
P2' H2' O7 1.40 2.58 3.765(4) 140.7 3_665
O6' H6' O7 1.09 2.16 2.81(3) 115.2 1_655
O7 H7A O3 0.82 1.93 2.741(2) 170.2 4_575
O7 H7B O6 0.86 1.96 2.788(12) 162.5 1_455
O7 H7B O6' 0.86 1.98 2.81(3) 159.6 1_455
